data_8000106
loop_
_publ_author_name
'Umemiya, Masamichi'
'Goto, Makoto'
'Kobayashi, Norihito'
'Takaishi, Shinya'
'Kajiwara, Takashi'
'Yamashita, Masahiro'
'Miyasaka, Hitoshi'
'Sugiura, Ken-ichi'
'Watanabe, Harutaka'
'Suzuki, Daichi'
'Ito, Hiroshi'
'Kuroda, Shin-ichi'

_publ_section_title
;
 New Charge-transfer Salts Based on Unsymmetrical Donor DMET and Metal
 Complex Anions: (DMET)3[Cr(isoq)2(NCS)4] and
 (DMET)3[Cr(phen)(NCS)4]&#x00B7;CH3CN
;
_journal_issue 4
_journal_name_full 'Chemistry Letters'
_journal_page_first 368
_journal_paper_doi 10.1246/cl.2006.368
_journal_volume 35
_journal_year 2006
_chemical_formula_sum 'C52 H44 Cr N6 S16 Se6'
_chemical_formula_weight 1791.65
_space_group_IT_number 2
_symmetry_space_group_name_Hall '-P 1'
_symmetry_space_group_name_H-M 'P -1'
_atom_sites_solution_hydrogens geom
_atom_sites_solution_primary direct
_atom_sites_solution_secondary difmap
_audit_creation_method SHELXL-97
_cell_angle_alpha 98.746(2)
_cell_angle_beta 90.014(2)
_cell_angle_gamma 102.169(2)
_cell_formula_units_Z 1
_cell_length_a 7.8600(8)
_cell_length_b 9.1687(9)
_cell_length_c 22.544(2)
_cell_measurement_temperature 120(2)
_cell_volume 1568.8(3)
_computing_structure_refinement 'SHELXL-97 (Sheldrick, 1997)'
_computing_structure_solution 'SHELXS-97 (Sheldrick, 1990)'
_diffrn_ambient_temperature 120(2)
_diffrn_measured_fraction_theta_full 0.990
_diffrn_measured_fraction_theta_max 0.990
_diffrn_radiation_monochromator graphite
_diffrn_radiation_source 'fine-focus sealed tube'
_diffrn_radiation_type MoK\a
_diffrn_radiation_wavelength 0.71073
_diffrn_reflns_av_R_equivalents 0.0291
_diffrn_reflns_av_sigmaI/netI 0.0536
_diffrn_reflns_limit_h_max 10
_diffrn_reflns_limit_h_min -10
_diffrn_reflns_limit_k_max 11
_diffrn_reflns_limit_k_min -11
_diffrn_reflns_limit_l_max 29
_diffrn_reflns_limit_l_min -29
_diffrn_reflns_number 15858
_diffrn_reflns_theta_full 27.51
_diffrn_reflns_theta_max 27.51
_diffrn_reflns_theta_min 0.91
_exptl_absorpt_coefficient_mu 4.239
_exptl_absorpt_correction_T_max 0.8160
_exptl_absorpt_correction_T_min 0.3185
_exptl_crystal_density_diffrn 1.896
_exptl_crystal_density_method 'not measured'
_exptl_crystal_F_000 882
_exptl_crystal_size_max 0.35
_exptl_crystal_size_mid 0.15
_exptl_crystal_size_min 0.05
_refine_diff_density_max 0.788
_refine_diff_density_min -0.653
_refine_diff_density_rms 0.176
_refine_ls_extinction_method none
_refine_ls_goodness_of_fit_ref 0.994
_refine_ls_hydrogen_treatment mixed
_refine_ls_matrix_type full
_refine_ls_number_parameters 467
_refine_ls_number_reflns 7128
_refine_ls_number_restraints 0
_refine_ls_restrained_S_all 0.994
_refine_ls_R_factor_all 0.0615
_refine_ls_R_factor_gt 0.0401
_refine_ls_shift/su_max 3.513
_refine_ls_shift/su_mean 0.016
_refine_ls_structure_factor_coef Fsqd
_refine_ls_weighting_details 'calc w=1/[\s^2^(Fo^2^)+(0.0513P)^2^+0.0000P] where P=(Fo^2^+2Fc^2^)/3'
_refine_ls_weighting_scheme calc
_refine_ls_wR_factor_gt 0.0967
_refine_ls_wR_factor_ref 0.1106
_reflns_number_gt 5014
_reflns_number_total 7128
_reflns_threshold_expression >2sigma(I)
_cod_data_source_file 35-368sup1.cif
_cod_data_source_block 0908
_cod_depositor_comments
;
The following automatic conversions were performed:
'_atom_site_symetry_multiplicity' tag replaced with
'_atom_site_symmetry_multiplicity'.

Automatic conversion script
Id: cif_correct_tags 1440 2010-10-19 06:21:57Z saulius 
;
_cod_database_code 8000106

loop_
_symmetry_equiv_pos_as_xyz
'x, y, z'
'-x, -y, -z'

loop_
_atom_site_label
_atom_site_type_symbol
_atom_site_fract_x
_atom_site_fract_y
_atom_site_fract_z
_atom_site_U_iso_or_equiv
_atom_site_adp_type
_atom_site_occupancy
_atom_site_symmetry_multiplicity
_atom_site_calc_flag
_atom_site_refinement_flags
Se1 Se 0.80779(5) 0.06890(4) -0.036790(17) 0.01782(11) Uani 1 1 d .
Se2 Se 0.52281(5) 0.26975(4) -0.021653(17) 0.01827(11) Uani 1 1 d .
Se3 Se 1.1380(6) 0.3884(5) 0.07273(11) 0.0174(5) Uani 0.50 1 d P
Se4 Se 0.8504(7) 0.5886(6) 0.08757(15) 0.0165(5) Uani 0.50 1 d P
S1 S 0.79252(13) 0.06220(11) 0.11018(4) 0.0187(2) Uani 1 1 d .
S2 S 0.52517(13) 0.24574(12) 0.12355(4) 0.0193(2) Uani 1 1 d .
S3 S 0.82297(16) 0.03967(15) 0.23825(5) 0.0326(3) Uani 1 1 d .
S4 S 0.49791(16) 0.25225(14) 0.25497(5) 0.0324(3) Uani 1 1 d .
S5 S 1.1243(14) 0.3899(13) 0.0568(3) 0.0180(11) Uani 0.50 1 d P
S6 S 0.8659(17) 0.5806(16) 0.0734(4) 0.0161(12) Uani 0.50 1 d P
S7 S 1.1623(7) 0.3679(7) 0.18507(19) 0.0187(8) Uani 0.50 1 d P
S8 S 0.8508(8) 0.5930(9) 0.2046(2) 0.0169(9) Uani 0.50 1 d P
S9 S 0.9086(2) 0.07389(17) 0.66116(6) 0.0544(4) Uani 1 1 d .
S10 S 0.42092(17) 0.32762(16) 0.67306(6) 0.0467(4) Uani 1 1 d .
C1 C 0.8135(6) 0.0840(5) -0.1626(2) 0.0218(9) Uani 1 1 d .
H1 H 0.956(6) 0.120(5) -0.159(2) 0.041(13) Uiso 1 1 d .
H2 H 0.810(8) -0.025(7) -0.168(3) 0.10(2) Uiso 1 1 d .
H3 H 0.798(7) 0.121(6) -0.190(2) 0.048(17) Uiso 1 1 d .
C2 C 0.5291(6) 0.2810(5) -0.1482(2) 0.0231(9) Uani 1 1 d .
H4 H 0.399(10) 0.219(8) -0.158(3) 0.14(3) Uiso 1 1 d .
H5 H 0.598(7) 0.271(6) -0.180(3) 0.066(19) Uiso 1 1 d .
H6 H 0.536(6) 0.391(6) -0.134(2) 0.042(14) Uiso 1 1 d .
C3 C 0.7286(5) 0.1364(4) -0.10570(17) 0.0167(8) Uani 1 1 d .
C4 C 0.6091(5) 0.2199(4) -0.09956(17) 0.0179(8) Uani 1 1 d .
C5 C 0.6646(5) 0.1652(4) 0.01505(18) 0.0171(8) Uani 1 1 d .
C6 C 0.6625(5) 0.1592(4) 0.07563(17) 0.0168(8) Uani 1 1 d .
C7 C 0.7226(5) 0.1105(5) 0.18280(17) 0.0206(9) Uani 1 1 d .
C8 C 0.5992(5) 0.1932(5) 0.18889(17) 0.0207(9) Uani 1 1 d .
C9 C 0.7041(11) 0.0850(9) 0.3016(3) 0.098(3) Uani 1 1 d .
H7 H 0.6849 -0.0045 0.3224 0.117 Uiso 1 1 calc R
H8 H 0.7843 0.1665 0.3282 0.117 Uiso 1 1 calc R
C10 C 0.5549(9) 0.1266(11) 0.3018(3) 0.115(4) Uani 1 1 d .
H9 H 0.5400 0.1721 0.3437 0.138 Uiso 1 1 calc R
H10 H 0.4643 0.0324 0.2935 0.138 Uiso 1 1 calc R
C11 C 0.9989(5) 0.4950(5) 0.02958(19) 0.0249(13) Uani 1.000(11) 1 d .
C12 C 1.0596(6) 0.4438(5) 0.1415(3) 0.0419(19) Uani 1.000(14) 1 d .
C13 C 0.9384(6) 0.5286(5) 0.1480(3) 0.0387(18) Uani 1.000(14) 1 d .
C14 C 1.141(3) 0.390(3) 0.2027(7) 0.025(4) Uani 0.50 1 d P
C15 C 0.842(4) 0.585(4) 0.2195(9) 0.027(6) Uani 0.50 1 d P
C16 C 1.1274(13) 0.4917(12) 0.2512(4) 0.039(3) Uani 0.50 1 d P
C17 C 0.9404(12) 0.5064(12) 0.2590(4) 0.035(2) Uani 0.50 1 d P
C18 C 0.7814(6) 0.0310(5) 0.6018(2) 0.0315(11) Uani 1 1 d .
C19 C 0.4138(6) 0.2171(5) 0.6098(2) 0.0275(10) Uani 1 1 d .
C20 C 0.8190(6) 0.1937(5) 0.4575(2) 0.0296(10) Uani 1 1 d .
H11 H 0.878(5) 0.110(4) 0.4625(17) 0.015(10) Uiso 1 1 d .
C21 C 0.5845(7) 0.3092(5) 0.4630(2) 0.0356(12) Uani 1 1 d .
H12 H 0.460(6) 0.291(5) 0.4711(19) 0.036(13) Uiso 1 1 d .
C22 C 0.9264(6) 0.3167(5) 0.4370(2) 0.0290(10) Uani 1 1 d .
C23 C 0.6801(7) 0.4337(6) 0.4446(3) 0.0423(14) Uani 1 1 d .
H13 H 0.632(6) 0.501(5) 0.437(2) 0.045(16) Uiso 1 1 d .
C24 C 1.1020(7) 0.3190(6) 0.4225(3) 0.0484(15) Uani 1 1 d .
H14 H 1.146(7) 0.233(7) 0.432(3) 0.08(2) Uiso 1 1 d .
C25 C 0.8541(6) 0.4435(5) 0.4309(2) 0.0316(11) Uani 1 1 d .
C26 C 1.2010(7) 0.4402(6) 0.4015(3) 0.0538(17) Uani 1 1 d .
H15 H 1.320(7) 0.433(6) 0.390(2) 0.059(17) Uiso 1 1 d .
C27 C 0.9623(7) 0.5695(6) 0.4096(3) 0.0486(15) Uani 1 1 d .
H16 H 0.910(6) 0.661(5) 0.410(2) 0.039(13) Uiso 1 1 d .
C28 C 1.1298(7) 0.5658(7) 0.3948(3) 0.0614(19) Uani 1 1 d .
H17 H 1.193(6) 0.651(5) 0.386(2) 0.028(13) Uiso 1 1 d .
N1 N 0.6894(5) -0.0008(4) 0.55827(16) 0.0296(9) Uani 1 1 d .
N2 N 0.4088(5) 0.1385(4) 0.56350(16) 0.0288(9) Uani 1 1 d .
N3 N 0.6530(4) 0.1866(4) 0.47003(14) 0.0241(8) Uani 1 1 d .
Cr1 Cr 0.5000 0.0000 0.5000 0.0227(2) Uani 1 2 d S

loop_
_atom_site_aniso_label
_atom_site_aniso_U_11
_atom_site_aniso_U_22
_atom_site_aniso_U_33
_atom_site_aniso_U_23
_atom_site_aniso_U_13
_atom_site_aniso_U_12
Se1 0.0189(2) 0.0206(2) 0.0161(2) 0.00275(16) 0.00159(16) 0.00905(17)
Se2 0.0199(2) 0.0205(2) 0.0167(2) 0.00335(16) 0.00029(16) 0.00937(17)
Se3 0.0180(8) 0.0206(6) 0.0149(13) 0.0016(11) -0.0008(10) 0.0074(5)
Se4 0.0175(10) 0.0216(8) 0.0126(15) 0.0025(12) 0.0046(10) 0.0091(7)
S1 0.0211(5) 0.0227(6) 0.0148(5) 0.0045(4) 0.0010(4) 0.0091(4)
S2 0.0204(5) 0.0227(6) 0.0164(5) 0.0019(4) 0.0028(4) 0.0088(4)
S3 0.0350(7) 0.0492(8) 0.0184(6) 0.0130(5) -0.0014(5) 0.0141(6)
S4 0.0369(7) 0.0414(7) 0.0181(6) -0.0035(5) 0.0057(5) 0.0121(6)
S5 0.0171(19) 0.0261(17) 0.012(3) -0.002(3) -0.002(2) 0.0121(13)
S6 0.017(2) 0.023(2) 0.011(3) 0.002(3) 0.008(2) 0.0120(14)
S7 0.0222(18) 0.0254(17) 0.012(2) 0.0038(15) 0.0011(14) 0.0114(12)
S8 0.0229(16) 0.0240(16) 0.006(3) 0.0034(18) 0.0085(16) 0.0095(12)
S9 0.0676(10) 0.0573(10) 0.0404(8) -0.0002(7) -0.0280(7) 0.0233(8)
S10 0.0400(8) 0.0560(9) 0.0332(7) -0.0165(6) 0.0086(6) 0.0027(7)
C1 0.026(2) 0.023(2) 0.018(2) 0.0043(18) 0.0037(18) 0.0064(19)
C2 0.025(2) 0.024(3) 0.021(2) 0.0073(19) -0.0010(19) 0.004(2)
C3 0.019(2) 0.017(2) 0.0137(19) 0.0023(16) 0.0000(16) 0.0032(16)
C4 0.021(2) 0.018(2) 0.0143(19) 0.0049(16) -0.0022(16) 0.0021(17)
C5 0.0138(19) 0.018(2) 0.021(2) 0.0038(16) 0.0005(16) 0.0061(16)
C6 0.017(2) 0.017(2) 0.017(2) 0.0025(16) 0.0021(16) 0.0063(16)
C7 0.019(2) 0.027(2) 0.016(2) 0.0034(17) -0.0013(16) 0.0046(18)
C8 0.024(2) 0.024(2) 0.0135(19) 0.0025(17) -0.0001(16) 0.0032(18)
C9 0.176(8) 0.122(6) 0.048(4) 0.055(4) 0.065(5) 0.121(6)
C10 0.085(5) 0.269(11) 0.043(4) 0.089(6) 0.038(4) 0.108(7)
C11 0.021(2) 0.018(2) 0.037(3) 0.0050(19) 0.004(2) 0.0056(18)
C12 0.018(3) 0.026(3) 0.085(5) 0.017(3) 0.005(3) 0.007(2)
C13 0.022(3) 0.023(3) 0.071(4) 0.011(2) -0.001(2) 0.000(2)
C14 0.027(7) 0.042(11) 0.016(10) 0.017(8) 0.006(7) 0.020(6)
C15 0.049(8) 0.035(9) 0.000(10) 0.003(7) 0.022(7) 0.014(6)
C16 0.045(6) 0.071(8) 0.009(4) -0.004(4) 0.001(4) 0.036(6)
C17 0.035(5) 0.058(7) 0.014(4) 0.003(4) 0.004(4) 0.019(5)
C18 0.037(3) 0.029(3) 0.032(3) 0.008(2) 0.002(2) 0.012(2)
C19 0.026(2) 0.023(2) 0.034(3) 0.008(2) 0.007(2) 0.0028(19)
C20 0.029(3) 0.027(3) 0.032(3) 0.000(2) -0.010(2) 0.008(2)
C21 0.032(3) 0.031(3) 0.047(3) 0.011(2) 0.011(2) 0.010(2)
C22 0.028(2) 0.026(3) 0.032(3) 0.000(2) -0.003(2) 0.005(2)
C23 0.040(3) 0.025(3) 0.068(4) 0.013(3) 0.015(3) 0.017(2)
C24 0.031(3) 0.032(3) 0.082(4) 0.007(3) 0.001(3) 0.007(2)
C25 0.032(3) 0.025(3) 0.036(3) 0.002(2) 0.001(2) 0.005(2)
C26 0.030(3) 0.037(3) 0.096(5) 0.015(3) 0.017(3) 0.009(3)
C27 0.034(3) 0.036(3) 0.081(4) 0.021(3) 0.009(3) 0.011(3)
C28 0.037(3) 0.042(4) 0.108(6) 0.029(4) 0.025(3) 0.003(3)
N1 0.036(2) 0.029(2) 0.024(2) 0.0041(16) -0.0047(17) 0.0089(17)
N2 0.040(2) 0.022(2) 0.023(2) 0.0011(16) 0.0052(17) 0.0044(17)
N3 0.030(2) 0.023(2) 0.0184(18) 0.0021(15) 0.0002(15) 0.0049(16)
Cr1 0.0308(6) 0.0204(5) 0.0168(5) 0.0020(4) -0.0012(4) 0.0055(4)

loop_
_atom_type_symbol
_atom_type_description
_atom_type_scat_dispersion_real
_atom_type_scat_dispersion_imag
_atom_type_scat_source
C C 0.0033 0.0016 'International Tables Vol C Tables 4.2.6.8 and 6.1.1.4'
H H 0.0000 0.0000 'International Tables Vol C Tables 4.2.6.8 and 6.1.1.4'
N N 0.0061 0.0033 'International Tables Vol C Tables 4.2.6.8 and 6.1.1.4'
S S 0.1246 0.1234 'International Tables Vol C Tables 4.2.6.8 and 6.1.1.4'
Cr Cr 0.3209 0.6236 'International Tables Vol C Tables 4.2.6.8 and 6.1.1.4'
Se Se -0.0929 2.2259 'International Tables Vol C Tables 4.2.6.8 and 6.1.1.4'

loop_
_geom_angle_atom_site_label_1
_geom_angle_atom_site_label_2
_geom_angle_atom_site_label_3
_geom_angle
_geom_angle_site_symmetry_1
_geom_angle_site_symmetry_3
C5 Se1 C3 93.33(16) . .
C5 Se2 C4 93.40(16) . .
C12 Se3 C11 94.3(3) . .
C12 Se3 S7 37.2(2) . .
C11 Se3 S7 131.5(3) . .
C13 Se4 C11 92.9(3) . .
C13 Se4 S8 34.3(2) . .
C11 Se4 S8 127.2(3) . .
C6 S1 C7 95.45(18) . .
C6 S2 C8 95.17(18) . .
C9 S3 C7 102.1(2) . .
C8 S4 C10 99.5(3) . .
C11 S5 C12 93.8(5) . .
C11 S6 C13 96.5(7) . .
C12 S7 C16 94.2(4) . .
C12 S7 Se3 40.4(2) . .
C16 S7 Se3 131.5(4) . .
C13 S8 C17 99.4(5) . .
C13 S8 Se4 39.4(2) . .
C17 S8 Se4 138.6(5) . .
C4 C3 C1 127.5(4) . .
C4 C3 Se1 119.2(3) . .
C1 C3 Se1 113.3(3) . .
C3 C4 C2 127.0(4) . .
C3 C4 Se2 118.7(3) . .
C2 C4 Se2 114.3(3) . .
C6 C5 Se1 122.4(3) . .
C6 C5 Se2 122.2(3) . .
Se1 C5 Se2 115.3(2) . .
C5 C6 S1 122.7(3) . .
C5 C6 S2 122.3(3) . .
S1 C6 S2 115.0(2) . .
C8 C7 S1 117.1(3) . .
C8 C7 S3 128.7(3) . .
S1 C7 S3 114.1(2) . .
C7 C8 S2 117.2(3) . .
C7 C8 S4 127.6(3) . .
S2 C8 S4 115.2(2) . .
C10 C9 S3 126.3(5) . .
C9 C10 S4 124.8(5) . .
C11 C11 S6 119.2(6) 2_765 .
C11 C11 S5 119.1(5) 2_765 .
S6 C11 S5 121.7(6) . .
C11 C11 Se3 127.1(4) 2_765 .
S6 C11 Se3 113.7(5) . .
S5 C11 Se3 8.4(4) . .
C11 C11 Se4 124.6(5) 2_765 .
S6 C11 Se4 5.4(6) . .
S5 C11 Se4 116.3(4) . .
Se3 C11 Se4 108.3(3) . .
C13 C12 S7 135.7(5) . .
C13 C12 C14 119.9(7) . .
S7 C12 C14 15.9(5) . .
C13 C12 Se3 122.0(5) . .
S7 C12 Se3 102.4(3) . .
C14 C12 Se3 118.1(6) . .
C13 C12 S5 114.2(5) . .
S7 C12 S5 110.1(4) . .
C14 C12 S5 125.9(6) . .
Se3 C12 S5 7.9(4) . .
C12 C13 S8 131.3(5) . .
C12 C13 Se4 122.4(5) . .
S8 C13 Se4 106.3(4) . .
C12 C13 C15 124.2(10) . .
S8 C13 C15 7.6(11) . .
Se4 C13 C15 113.3(9) . .
C12 C13 S6 113.6(5) . .
S8 C13 S6 115.2(5) . .
Se4 C13 S6 8.9(4) . .
C15 C13 S6 122.1(10) . .
C16 C14 C12 108.8(15) . .
C17 C15 C13 98.0(16) . .
C14 C16 C17 110.8(12) . .
C14 C16 S7 4.9(12) . .
C17 C16 S7 114.4(7) . .
C16 C17 C15 124.8(12) . .
C16 C17 S8 116.4(7) . .
C15 C17 S8 8.9(10) . .
N1 C18 S9 179.6(5) . .
N2 C19 S10 179.2(4) . .
N3 C20 C22 124.0(4) . .
C23 C21 N3 122.4(5) . .
C20 C22 C24 122.6(4) . .
C20 C22 C25 117.9(4) . .
C24 C22 C25 119.6(4) . .
C21 C23 C25 121.3(5) . .
C26 C24 C22 120.6(5) . .
C23 C25 C22 117.0(4) . .
C23 C25 C27 124.6(4) . .
C22 C25 C27 118.4(4) . .
C24 C26 C28 120.2(5) . .
C28 C27 C25 120.2(5) . .
C27 C28 C26 121.0(5) . .
C18 N1 Cr1 160.8(4) . .
C19 N2 Cr1 154.9(4) . .
C20 N3 C21 117.4(4) . .
C20 N3 Cr1 122.1(3) . .
C21 N3 Cr1 120.5(3) . .
N1 Cr1 N1 180.000(1) . 2_656
N1 Cr1 N2 87.81(15) . .
N1 Cr1 N2 92.19(15) 2_656 .
N1 Cr1 N2 92.19(15) . 2_656
N1 Cr1 N2 87.81(15) 2_656 2_656
N2 Cr1 N2 180.00(16) . 2_656
N1 Cr1 N3 90.16(14) . 2_656
N1 Cr1 N3 89.84(14) 2_656 2_656
N2 Cr1 N3 90.52(14) . 2_656
N2 Cr1 N3 89.48(14) 2_656 2_656
N1 Cr1 N3 89.84(14) . .
N1 Cr1 N3 90.16(14) 2_656 .
N2 Cr1 N3 89.48(14) . .
N2 Cr1 N3 90.52(13) 2_656 .
N3 Cr1 N3 180.0 2_656 .

loop_
_geom_bond_atom_site_label_1
_geom_bond_atom_site_label_2
_geom_bond_distance
_geom_bond_site_symmetry_2
Se1 C5 1.876(4) .
Se1 C3 1.908(4) .
Se2 C5 1.881(4) .
Se2 C4 1.908(4) .
Se3 C12 1.712(7) .
Se3 C11 1.959(5) .
Se3 S7 2.578(5) .
Se4 C13 1.740(7) .
Se4 C11 1.972(5) .
Se4 S8 2.632(7) .
S1 C6 1.742(4) .
S1 C7 1.750(4) .
S2 C6 1.750(4) .
S2 C8 1.753(4) .
S3 C9 1.751(5) .
S3 C7 1.752(4) .
S4 C8 1.756(4) .
S4 C10 1.797(6) .
S5 C11 1.690(10) .
S5 C12 1.991(10) .
S6 C11 1.672(10) .
S6 C13 1.935(13) .
S7 C12 1.595(8) .
S7 C16 1.790(9) .
S8 C13 1.546(8) .
S8 C17 1.779(11) .
S9 C18 1.618(5) .
S10 C19 1.613(5) .
C1 C3 1.507(6) .
C2 C4 1.498(5) .
C3 C4 1.326(5) .
C5 C6 1.375(5) .
C7 C8 1.346(5) .
C9 C10 1.307(8) .
C11 C11 1.350(9) 2_765
C12 C13 1.346(6) .
C12 C14 1.70(2) .
C13 C15 1.83(2) .
C14 C16 1.343(17) .
C15 C17 1.53(3) .
C16 C17 1.512(12) .
C18 N1 1.181(5) .
C19 N2 1.170(5) .
C20 N3 1.326(5) .
C20 C22 1.399(6) .
C21 C23 1.351(7) .
C21 N3 1.374(5) .
C22 C24 1.415(7) .
C22 C25 1.422(6) .
C23 C25 1.389(7) .
C24 C26 1.364(7) .
C25 C27 1.429(7) .
C26 C28 1.410(7) .
C27 C28 1.365(7) .
N1 Cr1 1.987(4) .
N2 Cr1 2.002(4) .
N3 Cr1 2.077(3) .
Cr1 N1 1.987(4) 2_656
Cr1 N2 2.002(4) 2_656
Cr1 N3 2.077(3) 2_656

loop_
_geom_torsion_atom_site_label_1
_geom_torsion_atom_site_label_2
_geom_torsion_atom_site_label_3
_geom_torsion_atom_site_label_4
_geom_torsion
_geom_torsion_site_symmetry_4
C11 Se3 S7 C12 1.0(4) .
C12 Se3 S7 C16 -27.4(6) .
C11 Se3 S7 C16 -26.4(8) .
C11 Se4 S8 C13 -3.2(5) .
C13 Se4 S8 C17 -7.7(7) .
C11 Se4 S8 C17 -10.9(9) .
C5 Se1 C3 C4 -0.7(4) .
C5 Se1 C3 C1 179.8(3) .
C1 C3 C4 C2 0.5(7) .
Se1 C3 C4 C2 -179.0(3) .
C1 C3 C4 Se2 179.8(3) .
Se1 C3 C4 Se2 0.4(5) .
C5 Se2 C4 C3 0.1(3) .
C5 Se2 C4 C2 179.6(3) .
C3 Se1 C5 C6 -179.6(3) .
C3 Se1 C5 Se2 0.8(2) .
C4 Se2 C5 C6 179.8(3) .
C4 Se2 C5 Se1 -0.6(2) .
Se1 C5 C6 S1 0.1(5) .
Se2 C5 C6 S1 179.7(2) .
Se1 C5 C6 S2 -178.5(2) .
Se2 C5 C6 S2 1.1(5) .
C7 S1 C6 C5 178.5(4) .
C7 S1 C6 S2 -2.8(3) .
C8 S2 C6 C5 -178.9(3) .
C8 S2 C6 S1 2.3(3) .
C6 S1 C7 C8 2.3(4) .
C6 S1 C7 S3 -178.8(2) .
C9 S3 C7 C8 6.6(5) .
C9 S3 C7 S1 -172.1(3) .
S1 C7 C8 S2 -1.1(5) .
S3 C7 C8 S2 -179.7(2) .
S1 C7 C8 S4 177.3(2) .
S3 C7 C8 S4 -1.3(6) .
C6 S2 C8 C7 -0.8(4) .
C6 S2 C8 S4 -179.4(2) .
C10 S4 C8 C7 -16.6(5) .
C10 S4 C8 S2 161.8(4) .
C7 S3 C9 C10 14.5(10) .
S3 C9 C10 S4 -40.1(14) .
C8 S4 C10 C9 37.4(10) .
C13 S6 C11 C11 -177.4(5) 2_765
C13 S6 C11 S5 5.3(10) .
C13 S6 C11 Se3 2.5(8) .
C13 S6 C11 Se4 3(7) .
C12 S5 C11 C11 176.7(5) 2_765
C12 S5 C11 S6 -6.0(9) .
C12 S5 C11 Se3 12(3) .
C12 S5 C11 Se4 -5.7(6) .
C12 Se3 C11 C11 177.2(6) 2_765
S7 Se3 C11 C11 176.6(5) 2_765
C12 Se3 C11 S6 -2.7(6) .
S7 Se3 C11 S6 -3.3(7) .
C12 Se3 C11 S5 -166(4) .
S7 Se3 C11 S5 -167(4) .
C12 Se3 C11 Se4 -2.8(3) .
S7 Se3 C11 Se4 -3.4(5) .
C13 Se4 C11 C11 -177.1(5) 2_765
S8 Se4 C11 C11 -175.3(5) 2_765
C13 Se4 C11 S6 -177(7) .
S8 Se4 C11 S6 -175(7) .
C13 Se4 C11 S5 5.5(6) .
S8 Se4 C11 S5 7.3(7) .
C13 Se4 C11 Se3 2.8(4) .
S8 Se4 C11 Se3 4.6(5) .
C16 S7 C12 C13 -21.4(8) .
Se3 S7 C12 C13 178.8(8) .
C16 S7 C12 C14 -14(4) .
Se3 S7 C12 C14 -174(4) .
C16 S7 C12 Se3 159.8(5) .
C16 S7 C12 S5 161.5(6) .
Se3 S7 C12 S5 1.7(5) .
C11 Se3 C12 C13 1.7(5) .
S7 Se3 C12 C13 -179.0(6) .
C11 Se3 C12 S7 -179.3(3) .
C11 Se3 C12 C14 -177.5(10) .
S7 Se3 C12 C14 1.8(12) .
C11 Se3 C12 S5 12(3) .
S7 Se3 C12 S5 -168(3) .
C11 S5 C12 C13 4.5(7) .
C11 S5 C12 S7 -177.7(5) .
C11 S5 C12 C14 -176.4(11) .
C11 S5 C12 Se3 -166(4) .
S7 C12 C13 S8 2.2(10) .
C14 C12 C13 S8 0.0(13) .
Se3 C12 C13 S8 -179.2(5) .
S5 C12 C13 S8 179.2(6) .
S7 C12 C13 Se4 -178.3(5) .
C14 C12 C13 Se4 179.5(10) .
Se3 C12 C13 Se4 0.3(7) .
S5 C12 C13 Se4 -1.3(7) .
S7 C12 C13 C15 -1.3(15) .
C14 C12 C13 C15 -3.5(17) .
Se3 C12 C13 C15 177.3(13) .
S5 C12 C13 C15 175.7(13) .
S7 C12 C13 S6 -179.0(7) .
C14 C12 C13 S6 178.8(11) .
Se3 C12 C13 S6 -0.4(7) .
S5 C12 C13 S6 -1.9(8) .
C17 S8 C13 C12 -5.6(8) .
Se4 S8 C13 C12 179.5(8) .
C17 S8 C13 Se4 174.8(5) .
C17 S8 C13 C15 17(9) .
Se4 S8 C13 C15 -158(9) .
C17 S8 C13 S6 175.6(6) .
Se4 S8 C13 S6 0.7(7) .
C11 Se4 C13 C12 -2.1(5) .
S8 Se4 C13 C12 -179.6(7) .
C11 Se4 C13 S8 177.5(4) .
C11 Se4 C13 C15 -179.4(11) .
S8 Se4 C13 C15 3.1(14) .
C11 Se4 C13 S6 2(4) .
S8 Se4 C13 S6 -176(4) .
C11 S6 C13 C12 -1.5(8) .
C11 S6 C13 S8 177.5(5) .
C11 S6 C13 Se4 -178(4) .
C11 S6 C13 C15 -179.2(13) .
C13 C12 C14 C16 -26.1(19) .
S7 C12 C14 C16 160(5) .
Se3 C12 C14 C16 153.1(10) .
S5 C12 C14 C16 154.8(10) .
C12 C13 C15 C17 -1(2) .
S8 C13 C15 C17 -160(11) .
Se4 C13 C15 C17 176.7(10) .
S6 C13 C15 C17 176.9(10) .
C12 C14 C16 C17 56.9(16) .
C12 C14 C16 S7 -81(14) .
C12 S7 C16 C14 93(14) .
Se3 S7 C16 C14 111(14) .
C12 S7 C16 C17 49.6(8) .
Se3 S7 C16 C17 67.0(10) .
C14 C16 C17 C15 -73(2) .
S7 C16 C17 C15 -69.2(19) .
C14 C16 C17 S8 -69.2(15) .
S7 C16 C17 S8 -65.6(10) .
C13 C15 C17 C16 36(2) .
C13 C15 C17 S8 15(8) .
C13 S8 C17 C16 37.1(9) .
Se4 S8 C17 C16 42.0(12) .
C13 S8 C17 C15 -162(10) .
Se4 S8 C17 C15 -157(10) .
N3 C20 C22 C24 -178.3(5) .
N3 C20 C22 C25 1.8(7) .
N3 C21 C23 C25 0.9(9) .
C20 C22 C24 C26 178.6(6) .
C25 C22 C24 C26 -1.4(8) .
C21 C23 C25 C22 0.1(8) .
C21 C23 C25 C27 178.3(6) .
C20 C22 C25 C23 -1.3(7) .
C24 C22 C25 C23 178.7(5) .
C20 C22 C25 C27 -179.6(5) .
C24 C22 C25 C27 0.4(7) .
C22 C24 C26 C28 0.9(10) .
C23 C25 C27 C28 -177.1(6) .
C22 C25 C27 C28 1.1(8) .
C25 C27 C28 C26 -1.6(10) .
C24 C26 C28 C27 0.6(11) .
S9 C18 N1 Cr1 -165(100) .
S10 C19 N2 Cr1 114(28) .
C22 C20 N3 C21 -0.9(7) .
C22 C20 N3 Cr1 179.7(3) .
C23 C21 N3 C20 -0.5(7) .
C23 C21 N3 Cr1 178.9(4) .
C18 N1 Cr1 N1 172(100) 2_656
C18 N1 Cr1 N2 -9.4(11) .
C18 N1 Cr1 N2 170.6(11) 2_656
C18 N1 Cr1 N3 -99.9(11) 2_656
C18 N1 Cr1 N3 80.1(11) .
C19 N2 Cr1 N1 8.8(8) .
C19 N2 Cr1 N1 -171.2(8) 2_656
C19 N2 Cr1 N2 90(100) 2_656
C19 N2 Cr1 N3 99.0(8) 2_656
C19 N2 Cr1 N3 -81.0(8) .
C20 N3 Cr1 N1 46.5(3) .
C21 N3 Cr1 N1 -132.9(4) .
C20 N3 Cr1 N1 -133.5(3) 2_656
C21 N3 Cr1 N1 47.1(4) 2_656
C20 N3 Cr1 N2 134.3(3) .
C21 N3 Cr1 N2 -45.1(4) .
C20 N3 Cr1 N2 -45.7(3) 2_656
C21 N3 Cr1 N2 134.9(4) 2_656
C20 N3 Cr1 N3 -173(100) 2_656
C21 N3 Cr1 N3 7(100) 2_656
